data_2227194
loop_
_publ_author_name
'Jakobsen, S\/oren'
'Wragg, David Stephen'
'Lillerud, Karl Petter'

_publ_section_title
;
 Biphenyl-4,4'-dicarboxylic acid <i>N</i>,<i>N</i>-dimethylformamide
 monosolvate
;
_journal_coeditor_code BT5277
_journal_issue 9
_journal_name_full 'Acta Crystallographica Section E'
_journal_page_first o2209
_journal_paper_doi 10.1107/S1600536810030515
_journal_volume 66
_journal_year 2010
_chemical_formula_iupac 'C14 H10 O4, 2C3 H7 N O'
_chemical_formula_moiety 'C14 H10 O4, 2(C3 H7 N O)'
_chemical_formula_sum 'C20 H24 N2 O6'
_chemical_formula_weight 388.41
_chemical_name_systematic
;
Biphenyl-4,4'-dicarboxylic acid <i>N</i>,<i>N</i>-dimethylformamide monosolvate
;
_space_group_IT_number 2
_symmetry_cell_setting triclinic
_symmetry_space_group_name_Hall '-P 1'
_symmetry_space_group_name_H-M 'P -1'
_atom_sites_solution_hydrogens geom
_atom_sites_solution_primary direct
_atom_sites_solution_secondary difmap
_audit_creation_method SHELXL-97
_cell_angle_alpha 88.549(10)
_cell_angle_beta 73.596(10)
_cell_angle_gamma 65.208(7)
_cell_formula_units_Z 1
_cell_length_a 7.666(7)
_cell_length_b 7.774(7)
_cell_length_c 9.099(8)
_cell_measurement_reflns_used 1412
_cell_measurement_temperature 150(2)
_cell_measurement_theta_max 28.15
_cell_measurement_theta_min 2.35
_cell_volume 469.5(7)
_computing_cell_refinement 'SAINT (Bruker, 2001)'
_computing_data_collection 'SMART (Bruker, 2001)'
_computing_data_reduction 'SAINT (Bruker, 2001)'
_computing_molecular_graphics 'DIAMOND (Brandenburg, 2006)'
_computing_publication_material 'SHELXL97 (Sheldrick, 2008) and enCIFer (Allen <i>et al.</i>, 2004)'
_computing_structure_refinement 'SHELXL97 (Sheldrick, 2008)'
_computing_structure_solution 'SHELXS97 (Sheldrick, 2008)'
_diffrn_ambient_temperature 150(2)
_diffrn_measured_fraction_theta_full 0.976
_diffrn_measured_fraction_theta_max 0.871
_diffrn_measurement_device_type 'Bruker APEX CCD area-detector'
_diffrn_measurement_method 'phi and omega scans'
_diffrn_radiation_monochromator graphite
_diffrn_radiation_source 'sealed tube'
_diffrn_radiation_type MoK\a
_diffrn_radiation_wavelength 0.71073
_diffrn_reflns_av_R_equivalents 0.0151
_diffrn_reflns_av_sigmaI/netI 0.0268
_diffrn_reflns_limit_h_max 10
_diffrn_reflns_limit_h_min -9
_diffrn_reflns_limit_k_max 10
_diffrn_reflns_limit_k_min -10
_diffrn_reflns_limit_l_max 12
_diffrn_reflns_limit_l_min -12
_diffrn_reflns_number 3968
_diffrn_reflns_theta_full 25.00
_diffrn_reflns_theta_max 28.76
_diffrn_reflns_theta_min 2.90
_exptl_absorpt_coefficient_mu 0.102
_exptl_absorpt_correction_T_max 0.990
_exptl_absorpt_correction_T_min 0.980
_exptl_absorpt_correction_type multi-scan
_exptl_absorpt_process_details '(SADABS; Sheldrick, 2004)'
_exptl_crystal_colour colourless
_exptl_crystal_density_diffrn 1.374
_exptl_crystal_density_method 'not measured'
_exptl_crystal_description prism
_exptl_crystal_F_000 206
_exptl_crystal_size_max 0.2
_exptl_crystal_size_mid 0.2
_exptl_crystal_size_min 0.1
_refine_diff_density_max 0.404
_refine_diff_density_min -0.317
_refine_ls_extinction_method none
_refine_ls_goodness_of_fit_ref 1.114
_refine_ls_hydrogen_treatment constr
_refine_ls_matrix_type full
_refine_ls_number_parameters 129
_refine_ls_number_reflns 2136
_refine_ls_number_restraints 0
_refine_ls_restrained_S_all 1.114
_refine_ls_R_factor_all 0.0642
_refine_ls_R_factor_gt 0.0441
_refine_ls_shift/su_max 0.000
_refine_ls_shift/su_mean 0.000
_refine_ls_structure_factor_coef Fsqd
_refine_ls_weighting_details 'calc w=1/[\s^2^(Fo^2^)+(0.1177P)^2^] where P=(Fo^2^+2Fc^2^)/3'
_refine_ls_weighting_scheme calc
_refine_ls_wR_factor_gt 0.1318
_refine_ls_wR_factor_ref 0.1747
_reflns_number_gt 1635
_reflns_number_total 2136
_reflns_threshold_expression I>2\s(I)
_cod_data_source_file bt5277.cif
_cod_data_source_block I
_cod_original_cell_volume 469.6(7)
_cod_database_code 2227194
_cod_database_fobs_code 2227194

loop_
_symmetry_equiv_pos_as_xyz
'x, y, z'
'-x, -y, -z'

loop_
_atom_site_type_symbol
_atom_site_label
_atom_site_fract_x
_atom_site_fract_y
_atom_site_fract_z
_atom_site_U_iso_or_equiv
_atom_site_adp_type
_atom_site_calc_flag
_atom_site_refinement_flags
_atom_site_occupancy
_atom_site_disorder_assembly
_atom_site_disorder_group
C C1 0.1394(2) 0.7816(2) 0.21617(19) 0.0217(4) Uani d . 1 . .
C C2 -0.0126(3) 0.8677(2) 0.3535(2) 0.0260(4) Uani d . 1 . .
H H2 -0.0795 0.9999 0.3711 0.031 Uiso calc R 1 . .
C C3 -0.0653(3) 0.7578(2) 0.4645(2) 0.0265(4) Uani d . 1 . .
H H3 -0.1653 0.8178 0.5567 0.032 Uiso calc R 1 . .
C C4 0.0289(2) 0.5590(2) 0.44054(18) 0.0208(4) Uani d . 1 . .
C C5 0.1794(3) 0.4743(2) 0.30105(19) 0.0252(4) Uani d . 1 . .
H H5 0.2442 0.3421 0.2816 0.030 Uiso calc R 1 . .
C C6 0.2336(2) 0.5847(2) 0.1908(2) 0.0251(4) Uani d . 1 . .
H H6 0.3344 0.5255 0.0989 0.030 Uiso calc R 1 . .
C C7 0.1957(2) 0.9059(2) 0.10229(19) 0.0240(4) Uani d . 1 . .
O O1 0.1055(2) 1.07728(18) 0.11935(16) 0.0363(4) Uani d . 1 . .
O O2 0.35493(18) 0.80786(17) -0.01629(14) 0.0282(3) Uani d . 1 . .
H H2A 0.3804 0.8814 -0.0753 0.042 Uiso calc R 1 . .
O O3 0.44518(19) 0.01439(18) 0.77730(15) 0.0333(4) Uani d . 1 . .
N N1 0.3688(2) 0.3198(2) 0.72336(17) 0.0249(4) Uani d . 1 . .
C C8 0.3490(3) 0.1893(2) 0.8138(2) 0.0267(4) Uani d . 1 . .
H H8 0.2566 0.2312 0.9116 0.032 Uiso calc R 1 . .
C C9 0.5089(3) 0.2649(3) 0.5689(2) 0.0292(4) Uani d . 1 . .
H H9A 0.4432 0.3379 0.4976 0.044 Uiso calc R 1 . .
H H9B 0.5531 0.1317 0.5410 0.044 Uiso calc R 1 . .
H H9C 0.6229 0.2888 0.5657 0.044 Uiso calc R 1 . .
C C10 0.2551(3) 0.5215(2) 0.7753(2) 0.0304(4) Uani d . 1 . .
H H10A 0.1787 0.5833 0.7065 0.046 Uiso calc R 1 . .
H H10B 0.3461 0.5763 0.7765 0.046 Uiso calc R 1 . .
H H10C 0.1653 0.5386 0.8773 0.046 Uiso calc R 1 . .

loop_
_atom_site_aniso_label
_atom_site_aniso_U_11
_atom_site_aniso_U_22
_atom_site_aniso_U_33
_atom_site_aniso_U_12
_atom_site_aniso_U_13
_atom_site_aniso_U_23
C1 0.0211(8) 0.0194(8) 0.0226(8) -0.0075(6) -0.0056(6) 0.0033(6)
C2 0.0264(8) 0.0157(8) 0.0281(9) -0.0054(6) -0.0020(7) 0.0009(6)
C3 0.0262(8) 0.0204(8) 0.0242(8) -0.0076(6) 0.0015(6) -0.0006(6)
C4 0.0199(8) 0.0187(8) 0.0218(8) -0.0066(6) -0.0061(6) 0.0033(6)
C5 0.0274(8) 0.0155(8) 0.0243(8) -0.0045(6) -0.0029(7) 0.0016(6)
C6 0.0267(8) 0.0178(8) 0.0224(8) -0.0054(6) -0.0012(6) 0.0010(6)
C7 0.0244(8) 0.0186(8) 0.0247(8) -0.0069(6) -0.0047(6) 0.0029(6)
O1 0.0389(8) 0.0173(7) 0.0360(8) -0.0057(6) 0.0031(6) 0.0042(5)
O2 0.0307(7) 0.0185(6) 0.0252(7) -0.0071(5) 0.0006(5) 0.0045(5)
O3 0.0358(7) 0.0216(7) 0.0326(7) -0.0083(5) -0.0024(6) 0.0065(5)
N1 0.0260(7) 0.0190(7) 0.0265(7) -0.0084(6) -0.0053(6) 0.0036(6)
C8 0.0254(8) 0.0238(9) 0.0260(9) -0.0080(7) -0.0047(7) 0.0051(6)
C9 0.0308(9) 0.0251(9) 0.0274(9) -0.0108(7) -0.0045(7) 0.0061(7)
C10 0.0342(9) 0.0199(9) 0.0342(9) -0.0095(7) -0.0090(7) -0.0001(7)

loop_
_atom_type_symbol
_atom_type_description
_atom_type_scat_dispersion_real
_atom_type_scat_dispersion_imag
_atom_type_scat_source
C C 0.0033 0.0016 'International Tables Vol C Tables 4.2.6.8 and 6.1.1.4'
H H 0.0000 0.0000 'International Tables Vol C Tables 4.2.6.8 and 6.1.1.4'
N N 0.0061 0.0033 'International Tables Vol C Tables 4.2.6.8 and 6.1.1.4'
O O 0.0106 0.0060 'International Tables Vol C Tables 4.2.6.8 and 6.1.1.4'

loop_
_geom_angle_atom_site_label_1
_geom_angle_atom_site_label_2
_geom_angle_atom_site_label_3
_geom_angle_site_symmetry_1
_geom_angle_site_symmetry_3
_geom_angle
_geom_angle_publ_flag
C6 C1 C2 . . 118.77(15) ?
C6 C1 C7 . . 122.67(15) ?
C2 C1 C7 . . 118.56(16) ?
C3 C2 C1 . . 120.52(16) ?
C3 C2 H2 . . 119.7 ?
C1 C2 H2 . . 119.7 ?
C2 C3 C4 . . 121.27(16) ?
C2 C3 H3 . . 119.4 ?
C4 C3 H3 . . 119.4 ?
C3 C4 C5 . . 117.62(14) ?
C3 C4 C4 . 2_566 121.26(18) ?
C5 C4 C4 . 2_566 121.12(18) ?
C6 C5 C4 . . 120.95(15) ?
C6 C5 H5 . . 119.5 ?
C4 C5 H5 . . 119.5 ?
C1 C6 C5 . . 120.84(16) ?
C1 C6 H6 . . 119.6 ?
C5 C6 H6 . . 119.6 ?
O1 C7 O2 . . 124.29(16) ?
O1 C7 C1 . . 122.87(16) ?
O2 C7 C1 . . 112.84(15) ?
C7 O2 H2A . . 109.5 ?
C8 N1 C10 . . 121.51(15) ?
C8 N1 C9 . . 120.74(15) ?
C10 N1 C9 . . 117.75(14) ?
O3 C8 N1 . . 124.59(17) ?
O3 C8 H8 . . 117.7 ?
N1 C8 H8 . . 117.7 ?
N1 C9 H9A . . 109.5 ?
N1 C9 H9B . . 109.5 ?
H9A C9 H9B . . 109.5 ?
N1 C9 H9C . . 109.5 ?
H9A C9 H9C . . 109.5 ?
H9B C9 H9C . . 109.5 ?
N1 C10 H10A . . 109.5 ?
N1 C10 H10B . . 109.5 ?
H10A C10 H10B . . 109.5 ?
N1 C10 H10C . . 109.5 ?
H10A C10 H10C . . 109.5 ?
H10B C10 H10C . . 109.5 ?

loop_
_geom_bond_atom_site_label_1
_geom_bond_atom_site_label_2
_geom_bond_site_symmetry_2
_geom_bond_distance
_geom_bond_publ_flag
C1 C6 . 1.383(3) ?
C1 C2 . 1.390(2) ?
C1 C7 . 1.497(2) ?
C2 C3 . 1.389(3) ?
C2 H2 . 0.9300 ?
C3 C4 . 1.396(3) ?
C3 H3 . 0.9300 ?
C4 C5 . 1.398(2) ?
C4 C4 2_566 1.493(3) ?
C5 C6 . 1.392(2) ?
C5 H5 . 0.9300 ?
C6 H6 . 0.9300 ?
C7 O1 . 1.206(2) ?
C7 O2 . 1.324(2) ?
O2 H2A . 0.8200 ?
O3 C8 . 1.244(2) ?
N1 C8 . 1.321(2) ?
N1 C10 . 1.449(2) ?
N1 C9 . 1.451(2) ?
C8 H8 . 0.9300 ?
C9 H9A . 0.9600 ?
C9 H9B . 0.9600 ?
C9 H9C . 0.9600 ?
C10 H10A . 0.9600 ?
C10 H10B . 0.9600 ?
C10 H10C . 0.9600 ?

loop_
_geom_hbond_atom_site_label_D
_geom_hbond_atom_site_label_H
_geom_hbond_atom_site_label_A
_geom_hbond_site_symmetry_A
_geom_hbond_distance_DH
_geom_hbond_distance_HA
_geom_hbond_distance_DA
_geom_hbond_angle_DHA
O2 H2A O3 1_564 0.82 1.76 2.575(2) 172.0

loop_
_geom_torsion_atom_site_label_1
_geom_torsion_atom_site_label_2
_geom_torsion_atom_site_label_3
_geom_torsion_atom_site_label_4
_geom_torsion_site_symmetry_1
_geom_torsion_site_symmetry_2
_geom_torsion_site_symmetry_3
_geom_torsion_site_symmetry_4
_geom_torsion
_geom_torsion_publ_flag
C6 C1 C2 C3 . . . . 1.5(3) ?
C7 C1 C2 C3 . . . . -177.92(15) ?
C1 C2 C3 C4 . . . . -1.4(3) ?
C2 C3 C4 C5 . . . . 0.4(3) ?
C2 C3 C4 C4 . . . 2_566 -179.51(17) ?
C3 C4 C5 C6 . . . . 0.4(3) ?
C4 C4 C5 C6 2_566 . . . -179.67(17) ?
C2 C1 C6 C5 . . . . -0.7(3) ?
C7 C1 C6 C5 . . . . 178.71(15) ?
C4 C5 C6 C1 . . . . -0.2(3) ?
C6 C1 C7 O1 . . . . 175.06(16) ?
C2 C1 C7 O1 . . . . -5.5(3) ?
C6 C1 C7 O2 . . . . -5.8(2) ?
C2 C1 C7 O2 . . . . 173.65(15) ?
C10 N1 C8 O3 . . . . -178.38(16) ?
C9 N1 C8 O3 . . . . 0.5(3) ?
